data_4513858
loop_
_publ_author_name
'Ghosh, Avipsa'
'Walker, James A.'
'Ellern, Arkady'
'Stanley, Levi M.'

_publ_section_title
;
 Coupling Catalytic Alkene Hydroacylation and \a-Arylation:
 Enantioselective Synthesis of Heterocyclic Ketones with \a-Chiral
 Quaternary Stereocenters
;
_journal_issue 4
_journal_name_full 'ACS Catalysis'
_journal_page_first 2673
_journal_paper_doi 10.1021/acscatal.6b00365
_journal_volume 6
_journal_year 2016
_chemical_absolute_configuration ad
_chemical_formula_moiety 'C20 H19 N O2'
_chemical_formula_sum 'C20 H19 N O2'
_chemical_formula_weight 305.36
_chemical_name_systematic
;
 ? 
;
_space_group_crystal_system orthorhombic
_space_group_IT_number 19
_space_group_name_Hall 'P 2ac 2ab'
_space_group_name_H-M_alt 'P 21 21 21'
_symmetry_space_group_name_Hall 'P 2ac 2ab'
_symmetry_space_group_name_H-M 'P 21 21 21'
_atom_sites_solution_hydrogens geom
_atom_sites_solution_primary direct
_atom_sites_solution_secondary difmap
_audit_creation_date 2015-04-16
_audit_creation_method
;
Olex2 1.2
(compiled 2015.01.26 svn.r3150 for OlexSys, GUI svn.r4998)
;
_cell_angle_alpha 90.00
_cell_angle_beta 90.00
_cell_angle_gamma 90.00
_cell_formula_units_Z 4
_cell_length_a 7.23695(10)
_cell_length_b 9.22435(11)
_cell_length_c 23.1301(3)
_cell_measurement_reflns_used 9022
_cell_measurement_temperature 100.00(10)
_cell_measurement_theta_max 74.0770
_cell_measurement_theta_min 3.7900
_cell_volume 1544.08(3)
_computing_cell_refinement 'CrysAlisPro 1.171.38.30a (Agilent, 2015)'
_computing_data_collection 'CrysAlisPro 1.171.38.30a (Agilent, 2015)'
_computing_data_reduction 'CrysAlisPro 1.171.38.30a (Agilent, 2015)'
_computing_molecular_graphics 'Olex2 (Dolomanov et al., 2009)'
_computing_publication_material 'Olex2 (Dolomanov et al., 2009)'
_computing_structure_refinement 'XL (Sheldrick, 2008)'
_computing_structure_solution 'XS (Sheldrick, 2008)'
_diffrn_ambient_environment N~2~
_diffrn_ambient_temperature 100.00(10)
_diffrn_detector 'CCD plate'
_diffrn_detector_area_resol_mean 10.3756
_diffrn_detector_type Atlas
_diffrn_measured_fraction_theta_full 0.999
_diffrn_measured_fraction_theta_max 0.996
_diffrn_measurement_details
;
List of Runs (angles in degrees, time in seconds):

--------------------------------------------------------------------------
  1  \w   -118.00 -15.00   1.00    1.00    --  -41.65 -37.00  30.00  103
  2  \w   -124.00 -79.00   1.00    1.00    --  -41.65 -99.00  60.00   45
  3  \w    -96.00  -2.00   1.00    1.00    --  -41.65 125.00 -60.00   94
  4  \w   -124.00 -79.00   1.00    1.00    --  -41.65 -99.00-150.00   45
  5  \w     33.00 122.00   1.00    1.00    --  108.29-125.00  30.00   89
  6  \w     24.00 109.00   1.00    1.00    --  108.29 -94.00  90.00   85
  7  \w     94.00 178.00   1.00    1.00    --  108.29 125.00  60.00   84
  8  \w     78.00 178.00   1.00    1.00    --  108.29  30.00 -60.00  100
  9  \w     94.00 178.00   1.00    1.00    --  108.29 125.00   0.00   84
 10  \w     75.00 178.00   1.00    1.00    --  108.29  77.00  60.00  103
 11  \w   -120.00  -8.00   1.00    1.00    --  -41.65 -77.00 -90.00  112
 12  \w   -116.00 -12.00   1.00    1.00    --  -41.65 -57.00 150.00  104
 13  \w      1.00  84.00   1.00    1.00    --   41.65 -99.00 120.00   83
 14  \w     81.00 178.00   1.00    1.00    --  108.29  45.00-120.00   97
 15  \w     75.00 178.00   1.00    1.00    --  108.29  77.00 -30.00  103
 16  \w     78.00 178.00   1.00    1.00    --  108.29  61.00 120.00  100
 17  \w     78.00 145.00   1.00    1.00    --  108.29  61.00  30.00   67
 18  \w     81.00 178.00   1.00    1.00    --  108.29  45.00-180.00   97
;
_diffrn_measurement_device 'four-circle diffractometer'
_diffrn_measurement_device_type 'SuperNova, Dual, Cu at zero, Atlas'
_diffrn_measurement_method '\w scans'
_diffrn_orient_matrix_type 'CrysAlisPro convention (1999,Acta A55,543-557)'
_diffrn_orient_matrix_UB_11 -0.0239928000
_diffrn_orient_matrix_UB_12 0.1212288000
_diffrn_orient_matrix_UB_13 -0.0451878000
_diffrn_orient_matrix_UB_21 -0.0787038000
_diffrn_orient_matrix_UB_22 -0.1110302000
_diffrn_orient_matrix_UB_23 -0.0432505000
_diffrn_orient_matrix_UB_31 -0.1963014000
_diffrn_orient_matrix_UB_32 0.0296730000
_diffrn_orient_matrix_UB_33 0.0228642000
_diffrn_radiation_monochromator mirror
_diffrn_radiation_probe x-ray
_diffrn_radiation_type CuK\a
_diffrn_radiation_wavelength 1.54184
_diffrn_reflns_av_R_equivalents 0.0347
_diffrn_reflns_av_unetI/netI 0.0239
_diffrn_reflns_limit_h_max 8
_diffrn_reflns_limit_h_min -8
_diffrn_reflns_limit_k_max 11
_diffrn_reflns_limit_k_min -11
_diffrn_reflns_limit_l_max 28
_diffrn_reflns_limit_l_min -28
_diffrn_reflns_number 14807
_diffrn_reflns_theta_full 72.00
_diffrn_reflns_theta_max 73.95
_diffrn_reflns_theta_min 3.82
_diffrn_source 'micro-focus sealed X-ray tube'
_diffrn_source_type 'SuperNova (Cu) X-ray Source'
_exptl_absorpt_coefficient_mu 0.671
_exptl_absorpt_correction_T_max 0.954
_exptl_absorpt_correction_T_min 0.845
_exptl_absorpt_correction_type gaussian
_exptl_absorpt_process_details
;
CrysAlisPro 1.171.38.30a (Agilent, 2015)
Numerical absorption correction based on gaussian integration over
            a multifaceted crystal model
Empirical absorption correction using spherical harmonics,
 implemented in SCALE3 ABSPACK scaling algorithm.
;
_exptl_crystal_colour colourless
_exptl_crystal_colour_primary colourless
_exptl_crystal_density_diffrn 1.314
_exptl_crystal_density_method 'not measured'
_exptl_crystal_description needle
_exptl_crystal_F_000 648
_exptl_crystal_size_max 0.491
_exptl_crystal_size_mid 0.128
_exptl_crystal_size_min 0.093
_refine_diff_density_max 0.183
_refine_diff_density_min -0.182
_refine_diff_density_rms 0.033
_refine_ls_abs_structure_details 'Flack H D (1983), Acta Cryst. A39, 876-881'
_refine_ls_abs_structure_Flack 0.1(2)
_refine_ls_extinction_coef 0.0058(4)
_refine_ls_extinction_expression Fc^*^=kFc[1+0.001xFc^2^\l^3^/sin(2\q)]^-1/4^
_refine_ls_extinction_method SHELXL
_refine_ls_goodness_of_fit_ref 1.040
_refine_ls_hydrogen_treatment constr
_refine_ls_matrix_type full
_refine_ls_number_parameters 211
_refine_ls_number_reflns 3101
_refine_ls_number_restraints 0
_refine_ls_restrained_S_all 1.040
_refine_ls_R_factor_all 0.0319
_refine_ls_R_factor_gt 0.0295
_refine_ls_shift/su_max 0.001
_refine_ls_shift/su_mean 0.000
_refine_ls_structure_factor_coef Fsqd
_refine_ls_weighting_details 'calc w=1/[\s^2^(Fo^2^)+(0.0374P)^2^+0.3180P] where P=(Fo^2^+2Fc^2^)/3'
_refine_ls_weighting_scheme calc
_refine_ls_wR_factor_gt 0.0728
_refine_ls_wR_factor_ref 0.0751
_reflns_number_gt 2952
_reflns_number_total 3101
_reflns_threshold_expression >2sigma(I)
_cod_data_source_file cs6b00365_si_002.cif
_cod_data_source_block ark1a
_cod_depositor_comments 'Adding full bibliography for 4513858.cif.'
_cod_original_cell_volume 1544.07(3)
_cod_database_code 4513858
_chemical_oxdiff_formula 'C20 H19 N O2'
_reflns_odcompleteness_completeness 99.88
_reflns_odcompleteness_iscentric 1
_reflns_odcompleteness_theta 66.97
_olex2_refinement_description
;
1. Fixed Uiso
 At 1.2 times of:
  All C(H) groups, All C(H,H) groups
 At 1.5 times of:
  All C(H,H,H) groups
2.a Secondary CH2 refined with riding coordinates:
 C11(H11A,H11B), C12(H12A,H12B)
2.b Aromatic/amide H refined with riding coordinates:
 C2(H2), C3(H3), C4(H4), C5(H5), C7(H7), C15(H15), C17(H17), C18(H18), C19(H19)
2.c Idealised Me refined as rotating group:
 C13(H13A,H13B,H13C), C20(H20A,H20B,H20C)
;
_olex2_date_sample_data_collection 2015-04-15
_olex2_date_sample_submission 2015-04-01
_olex2_submission_special_instructions 'No special instructions were received'
_oxdiff_exptl_absorpt_empirical_details
;
Empirical correction (ABSPACK) includes:
- Absorption correction using spherical harmonics
- Frame scaling
;
_oxdiff_exptl_absorpt_empirical_full_max 1.321
_oxdiff_exptl_absorpt_empirical_full_min 0.537

loop_
_space_group_symop_id
_space_group_symop_operation_xyz
1 'x, y, z'
2 '-x+1/2, -y, z+1/2'
3 'x+1/2, -y+1/2, -z'
4 '-x, y+1/2, -z+1/2'

loop_
_atom_site_label
_atom_site_type_symbol
_atom_site_fract_x
_atom_site_fract_y
_atom_site_fract_z
_atom_site_U_iso_or_equiv
_atom_site_adp_type
_atom_site_occupancy
_atom_site_calc_flag
_atom_site_refinement_flags_posn
O1 O 0.44277(13) 0.51197(10) 0.30102(4) 0.0207(2) Uani 1 d .
O2 O 0.22072(15) 0.41047(13) 0.49665(4) 0.0307(3) Uani 1 d .
N1 N 0.89848(16) 0.39638(11) 0.34008(5) 0.0162(2) Uani 1 d .
C1 C 0.85303(19) 0.17251(14) 0.30342(5) 0.0164(3) Uani 1 d .
C2 C 0.9069(2) 0.02997(14) 0.28871(5) 0.0183(3) Uani 1 d .
H2 H 0.8212 -0.0355 0.2718 0.022 Uiso 1 calc R
C3 C 1.0864(2) -0.01201(14) 0.29941(6) 0.0202(3) Uani 1 d .
H3 H 1.1238 -0.1080 0.2902 0.024 Uiso 1 calc R
C4 C 1.21585(19) 0.08472(15) 0.32372(6) 0.0200(3) Uani 1 d .
H4 H 1.3392 0.0529 0.3298 0.024 Uiso 1 calc R
C5 C 1.16762(19) 0.22483(15) 0.33894(6) 0.0195(3) Uani 1 d .
H5 H 1.2549 0.2896 0.3555 0.023 Uiso 1 calc R
C6 C 0.98487(19) 0.26680(13) 0.32886(6) 0.0167(3) Uani 1 d .
C7 C 0.68449(18) 0.25115(14) 0.29894(5) 0.0164(3) Uani 1 d .
H7 H 0.5714 0.2167 0.2833 0.020 Uiso 1 calc R
C8 C 0.71679(19) 0.38689(14) 0.32164(5) 0.0158(3) Uani 1 d .
C9 C 0.59112(18) 0.51055(14) 0.32650(5) 0.0160(3) Uani 1 d .
C10 C 0.65487(18) 0.63487(13) 0.36588(6) 0.0167(3) Uani 1 d .
C11 C 0.86273(19) 0.65792(14) 0.35427(6) 0.0189(3) Uani 1 d .
H11A H 0.8788 0.6881 0.3135 0.023 Uiso 1 calc R
H11B H 0.9071 0.7383 0.3790 0.023 Uiso 1 calc R
C12 C 0.98292(18) 0.52529(13) 0.36537(6) 0.0183(3) Uani 1 d .
H12A H 1.1068 0.5406 0.3483 0.022 Uiso 1 calc R
H12B H 0.9982 0.5112 0.4075 0.022 Uiso 1 calc R
C13 C 0.54848(19) 0.77376(14) 0.35112(6) 0.0215(3) Uani 1 d .
H13A H 0.5759 0.8024 0.3112 0.032 Uiso 1 calc GR
H13B H 0.5860 0.8515 0.3775 0.032 Uiso 1 calc GR
H13C H 0.4156 0.7562 0.3552 0.032 Uiso 1 calc GR
C14 C 0.60888(19) 0.58995(14) 0.42833(5) 0.0181(3) Uani 1 d .
C15 C 0.44192(18) 0.52077(14) 0.43861(6) 0.0188(3) Uani 1 d .
H15 H 0.3616 0.5019 0.4070 0.023 Uiso 1 calc R
C16 C 0.3885(2) 0.47806(15) 0.49392(6) 0.0207(3) Uani 1 d .
C17 C 0.5038(2) 0.50509(15) 0.54058(6) 0.0233(3) Uani 1 d .
H17 H 0.4702 0.4751 0.5785 0.028 Uiso 1 calc R
C18 C 0.6694(2) 0.57703(18) 0.53066(6) 0.0295(3) Uani 1 d .
H18 H 0.7483 0.5972 0.5625 0.035 Uiso 1 calc R
C19 C 0.7232(2) 0.62054(16) 0.47554(6) 0.0249(3) Uani 1 d .
H19 H 0.8366 0.6706 0.4700 0.030 Uiso 1 calc R
C20 C 0.1695(2) 0.34381(18) 0.54988(6) 0.0319(4) Uani 1 d .
H20A H 0.1654 0.4172 0.5805 0.048 Uiso 1 calc GR
H20B H 0.2605 0.2693 0.5600 0.048 Uiso 1 calc GR
H20C H 0.0474 0.2991 0.5458 0.048 Uiso 1 calc GR

loop_
_atom_site_aniso_label
_atom_site_aniso_U_11
_atom_site_aniso_U_22
_atom_site_aniso_U_33
_atom_site_aniso_U_23
_atom_site_aniso_U_13
_atom_site_aniso_U_12
O1 0.0168(5) 0.0240(5) 0.0214(4) 0.0009(4) -0.0032(4) 0.0001(4)
O2 0.0287(6) 0.0432(6) 0.0201(5) 0.0065(5) -0.0006(4) -0.0158(5)
N1 0.0139(5) 0.0159(5) 0.0188(5) -0.0010(4) -0.0013(4) 0.0005(4)
C1 0.0168(7) 0.0184(6) 0.0141(5) 0.0024(5) 0.0008(5) -0.0022(5)
C2 0.0223(7) 0.0169(6) 0.0157(6) -0.0001(5) 0.0033(5) -0.0032(5)
C3 0.0249(7) 0.0168(6) 0.0188(6) 0.0000(5) 0.0057(6) 0.0000(6)
C4 0.0161(7) 0.0213(6) 0.0224(6) 0.0042(5) 0.0030(5) 0.0031(6)
C5 0.0161(7) 0.0193(6) 0.0231(6) 0.0020(5) -0.0007(5) -0.0020(5)
C6 0.0179(7) 0.0159(6) 0.0162(6) 0.0006(5) 0.0019(5) -0.0005(5)
C7 0.0147(6) 0.0188(6) 0.0156(6) 0.0014(5) 0.0006(5) -0.0023(5)
C8 0.0143(6) 0.0184(6) 0.0146(5) 0.0015(5) -0.0006(5) -0.0018(5)
C9 0.0144(6) 0.0186(6) 0.0149(5) 0.0019(5) 0.0017(5) -0.0011(5)
C10 0.0160(6) 0.0151(6) 0.0190(6) -0.0002(5) 0.0001(5) 0.0010(5)
C11 0.0188(7) 0.0163(6) 0.0217(6) -0.0004(5) 0.0002(5) -0.0013(5)
C12 0.0146(6) 0.0174(6) 0.0229(6) -0.0016(5) -0.0023(5) -0.0014(5)
C13 0.0217(7) 0.0174(6) 0.0254(7) 0.0020(5) -0.0011(5) 0.0015(6)
C14 0.0198(7) 0.0158(6) 0.0188(6) -0.0012(5) -0.0008(5) 0.0024(5)
C15 0.0174(7) 0.0209(6) 0.0180(6) 0.0005(5) -0.0031(5) -0.0002(6)
C16 0.0212(7) 0.0202(6) 0.0207(6) -0.0001(5) 0.0004(5) -0.0012(6)
C17 0.0264(7) 0.0278(7) 0.0158(6) 0.0009(6) -0.0007(6) -0.0003(6)
C18 0.0292(8) 0.0397(8) 0.0195(7) -0.0041(6) -0.0058(6) -0.0039(7)
C19 0.0212(7) 0.0302(7) 0.0234(7) -0.0035(6) -0.0018(6) -0.0050(6)
C20 0.0405(9) 0.0342(8) 0.0210(7) 0.0046(6) 0.0032(7) -0.0121(8)

loop_
_atom_type_symbol
_atom_type_description
_atom_type_scat_dispersion_real
_atom_type_scat_dispersion_imag
_atom_type_scat_source
C C 0.0181 0.0091 'International Tables Vol C Tables 4.2.6.8 and 6.1.1.4'
H H 0.0000 0.0000 'International Tables Vol C Tables 4.2.6.8 and 6.1.1.4'
N N 0.0311 0.0180 'International Tables Vol C Tables 4.2.6.8 and 6.1.1.4'
O O 0.0492 0.0322 'International Tables Vol C Tables 4.2.6.8 and 6.1.1.4'

loop_
_exptl_crystal_face_index_h
_exptl_crystal_face_index_k
_exptl_crystal_face_index_l
_exptl_crystal_face_perp_dist
0 -5 -9 0.0466
-1 4 -11 0.0394
-5 -1 -3 0.2587
0 -4 10 0.0329
0 5 9 0.0466
5 0 -1 0.1988

loop_
_geom_angle_atom_site_label_1
_geom_angle_atom_site_label_2
_geom_angle_atom_site_label_3
_geom_angle
C16 O2 C20 117.90(11)
C6 N1 C8 108.60(11)
C6 N1 C12 126.45(11)
C8 N1 C12 124.92(11)
C2 C1 C6 118.99(12)
C2 C1 C7 133.91(13)
C6 C1 C7 107.10(11)
C1 C2 H2 120.7
C3 C2 C1 118.59(13)
C3 C2 H2 120.7
C2 C3 H3 119.3
C2 C3 C4 121.32(12)
C4 C3 H3 119.3
C3 C4 H4 119.2
C5 C4 C3 121.64(13)
C5 C4 H4 119.2
C4 C5 H5 121.5
C4 C5 C6 117.05(13)
C6 C5 H5 121.5
N1 C6 C1 107.80(11)
N1 C6 C5 129.81(12)
C5 C6 C1 122.39(12)
C1 C7 H7 126.6
C8 C7 C1 106.87(12)
C8 C7 H7 126.6
N1 C8 C9 121.14(11)
C7 C8 N1 109.62(11)
C7 C8 C9 129.23(12)
O1 C9 C8 121.07(12)
O1 C9 C10 122.74(12)
C8 C9 C10 116.18(11)
C9 C10 C11 107.02(10)
C9 C10 C14 106.89(10)
C13 C10 C9 109.94(11)
C13 C10 C11 109.62(11)
C13 C10 C14 108.99(11)
C14 C10 C11 114.28(11)
C10 C11 H11A 108.6
C10 C11 H11B 108.6
H11A C11 H11B 107.6
C12 C11 C10 114.64(11)
C12 C11 H11A 108.6
C12 C11 H11B 108.6
N1 C12 C11 110.36(10)
N1 C12 H12A 109.6
N1 C12 H12B 109.6
C11 C12 H12A 109.6
C11 C12 H12B 109.6
H12A C12 H12B 108.1
C10 C13 H13A 109.5
C10 C13 H13B 109.5
C10 C13 H13C 109.5
H13A C13 H13B 109.5
H13A C13 H13C 109.5
H13B C13 H13C 109.5
C15 C14 C10 118.24(11)
C15 C14 C19 118.31(13)
C19 C14 C10 123.39(13)
C14 C15 H15 119.0
C14 C15 C16 121.96(12)
C16 C15 H15 119.0
O2 C16 C15 114.71(12)
O2 C16 C17 125.50(12)
C17 C16 C15 119.79(13)
C16 C17 H17 120.8
C16 C17 C18 118.45(13)
C18 C17 H17 120.8
C17 C18 H18 119.0
C17 C18 C19 122.04(13)
C19 C18 H18 119.0
C14 C19 H19 120.3
C18 C19 C14 119.41(14)
C18 C19 H19 120.3
O2 C20 H20A 109.5
O2 C20 H20B 109.5
O2 C20 H20C 109.5
H20A C20 H20B 109.5
H20A C20 H20C 109.5
H20B C20 H20C 109.5

loop_
_geom_bond_atom_site_label_1
_geom_bond_atom_site_label_2
_geom_bond_distance
O1 C9 1.2248(16)
O2 C16 1.3662(17)
O2 C20 1.4254(17)
N1 C6 1.3736(16)
N1 C8 1.3851(17)
N1 C12 1.4594(16)
C1 C2 1.4130(18)
C1 C6 1.4188(18)
C1 C7 1.4229(18)
C2 H2 0.9500
C2 C3 1.378(2)
C3 H3 0.9500
C3 C4 1.4105(19)
C4 H4 0.9500
C4 C5 1.3843(19)
C5 H5 0.9500
C5 C6 1.3976(19)
C7 H7 0.9500
C7 C8 1.3777(18)
C8 C9 1.4632(18)
C9 C10 1.5353(17)
C10 C11 1.5427(18)
C10 C13 1.5332(18)
C10 C14 1.5391(18)
C11 H11A 0.9900
C11 H11B 0.9900
C11 C12 1.5229(18)
C12 H12A 0.9900
C12 H12B 0.9900
C13 H13A 0.9800
C13 H13B 0.9800
C13 H13C 0.9800
C14 C15 1.3869(19)
C14 C19 1.3989(19)
C15 H15 0.9500
C15 C16 1.3934(18)
C16 C17 1.3867(19)
C17 H17 0.9500
C17 C18 1.389(2)
C18 H18 0.9500
C18 C19 1.392(2)
C19 H19 0.9500
C20 H20A 0.9800
C20 H20B 0.9800
C20 H20C 0.9800

loop_
_geom_torsion_atom_site_label_1
_geom_torsion_atom_site_label_2
_geom_torsion_atom_site_label_3
_geom_torsion_atom_site_label_4
_geom_torsion
O1 C9 C10 C11 -139.46(12)
O1 C9 C10 C13 -20.47(17)
O1 C9 C10 C14 97.69(14)
O2 C16 C17 C18 -179.11(14)
N1 C8 C9 O1 166.46(12)
N1 C8 C9 C10 -14.63(17)
C1 C2 C3 C4 -0.92(18)
C1 C7 C8 N1 0.03(14)
C1 C7 C8 C9 178.72(13)
C2 C1 C6 N1 -178.76(11)
C2 C1 C6 C5 1.27(19)
C2 C1 C7 C8 178.99(14)
C2 C3 C4 C5 1.3(2)
C3 C4 C5 C6 -0.36(19)
C4 C5 C6 N1 179.12(13)
C4 C5 C6 C1 -0.92(19)
C6 N1 C8 C7 0.52(14)
C6 N1 C8 C9 -178.30(11)
C6 N1 C12 C11 162.83(11)
C6 C1 C2 C3 -0.32(18)
C6 C1 C7 C8 -0.54(14)
C7 C1 C2 C3 -179.81(13)
C7 C1 C6 N1 0.86(14)
C7 C1 C6 C5 -179.11(12)
C7 C8 C9 O1 -12.1(2)
C7 C8 C9 C10 166.80(12)
C8 N1 C6 C1 -0.85(14)
C8 N1 C6 C5 179.12(13)
C8 N1 C12 C11 -15.02(17)
C8 C9 C10 C11 41.66(14)
C8 C9 C10 C13 160.65(11)
C8 C9 C10 C14 -81.19(13)
C9 C10 C11 C12 -58.78(14)
C9 C10 C14 C15 -40.47(15)
C9 C10 C14 C19 142.23(13)
C10 C11 C12 N1 45.64(15)
C10 C14 C15 C16 -179.21(12)
C10 C14 C19 C18 179.29(13)
C11 C10 C14 C15 -158.68(12)
C11 C10 C14 C19 24.03(18)
C12 N1 C6 C1 -178.99(11)
C12 N1 C6 C5 1.0(2)
C12 N1 C8 C7 178.69(11)
C12 N1 C8 C9 -0.13(18)
C13 C10 C11 C12 -177.98(11)
C13 C10 C14 C15 78.31(14)
C13 C10 C14 C19 -98.98(15)
C14 C10 C11 C12 59.35(15)
C14 C15 C16 O2 -179.59(12)
C14 C15 C16 C17 0.2(2)
C15 C14 C19 C18 2.0(2)
C15 C16 C17 C18 1.1(2)
C16 C17 C18 C19 -0.9(2)
C17 C18 C19 C14 -0.7(2)
C19 C14 C15 C16 -1.8(2)
C20 O2 C16 C15 170.45(13)
C20 O2 C16 C17 -9.3(2)

loop_
_exptl_oxdiff_crystal_face_indexfrac_h
_exptl_oxdiff_crystal_face_indexfrac_k
_exptl_oxdiff_crystal_face_indexfrac_l
_exptl_oxdiff_crystal_face_x
_exptl_oxdiff_crystal_face_y
_exptl_oxdiff_crystal_face_z
-0.0000 -5.0000 -8.9995 -0.1995 0.9444 -0.3541
-1.0000 4.0000 -11.0002 1.0060 0.1103 0.0635
-5.0000 -1.0000 -2.9999 0.1343 0.6343 0.8832
0.0000 -4.0000 10.0002 -0.9368 0.0116 0.1100
0.0000 5.0000 8.9995 0.1995 -0.9444 0.3541
5.0000 0.0000 -0.9999 -0.0748 -0.3503 -1.0044
